data_4104162
loop_
_publ_author_name
'Yuanhao Gao'
'Jieying Wu'
'Yiming Li'
'Pingping Sun'
'Hongping Zhou'
'Jiaxiang Yang'
'Shengyi Zhang'
'Baokang Jin'
'Yupeng Tian'

_publ_section_title
;
 A Sulfur-Terminal Zn(II) Complex and Its Two-Photon Microscopy Biological
 Imaging Application
;
_journal_name_full 'Journal of the American Chemical Society'
_journal_page_first 5208
_journal_page_last 5213
_journal_paper_doi 10.1021/ja808606d
_journal_volume 131
_journal_year 2009
_chemical_formula_sum 'C41 H36 N4'
_chemical_formula_weight 584.74
_chemical_name_systematic
; 
 ? 
;
_space_group_IT_number 14
_symmetry_cell_setting monoclinic
_symmetry_space_group_name_Hall '-P 2ybc'
_symmetry_space_group_name_H-M 'P 1 21/c 1'
_atom_sites_solution_hydrogens geom
_atom_sites_solution_primary direct
_atom_sites_solution_secondary difmap
_audit_creation_method SHELXL-97
_cell_angle_alpha 90.00
_cell_angle_beta 106.552(5)
_cell_angle_gamma 90.00
_cell_formula_units_Z 4
_cell_length_a 13.119(5)
_cell_length_b 22.715(8)
_cell_length_c 11.114(4)
_cell_measurement_reflns_used 1955
_cell_measurement_temperature 298(2)
_cell_measurement_theta_max 20.675
_cell_measurement_theta_min 2.306
_cell_volume 3175(2)
_computing_cell_refinement 'Bruker SMART'
_computing_data_collection 'Bruker SMART'
_computing_data_reduction 'Bruker SAINT'
_computing_molecular_graphics 'Bruker SHELXTL'
_computing_publication_material 'Bruker SHELXTL'
_computing_structure_refinement 'SHELXL-97 (Sheldrick, 1997)'
_computing_structure_solution 'SHELXS-97 (Sheldrick, 1990)'
_diffrn_ambient_temperature 298(2)
_diffrn_measured_fraction_theta_full 0.983
_diffrn_measured_fraction_theta_max 0.983
_diffrn_measurement_device_type 'CCD area detector'
_diffrn_measurement_method 'phi and omega scans'
_diffrn_radiation_monochromator graphite
_diffrn_radiation_source 'fine-focus sealed tube'
_diffrn_radiation_type MoK\a
_diffrn_radiation_wavelength 0.71073
_diffrn_reflns_av_R_equivalents 0.0761
_diffrn_reflns_av_sigmaI/netI 0.1700
_diffrn_reflns_limit_h_max 15
_diffrn_reflns_limit_h_min -14
_diffrn_reflns_limit_k_max 23
_diffrn_reflns_limit_k_min -27
_diffrn_reflns_limit_l_max 13
_diffrn_reflns_limit_l_min -13
_diffrn_reflns_number 15582
_diffrn_reflns_theta_full 25.01
_diffrn_reflns_theta_max 25.01
_diffrn_reflns_theta_min 1.79
_exptl_absorpt_coefficient_mu 0.072
_exptl_absorpt_correction_T_max 0.9697
_exptl_absorpt_correction_T_min 0.9662
_exptl_absorpt_correction_type multi-scan
_exptl_absorpt_process_details sadabs
_exptl_crystal_density_diffrn 1.223
_exptl_crystal_density_meas 0
_exptl_crystal_density_method 'not measured'
_exptl_crystal_F_000 1240
_exptl_crystal_size_max 0.48
_exptl_crystal_size_mid 0.45
_exptl_crystal_size_min 0.43
_refine_diff_density_max 0.204
_refine_diff_density_min -0.190
_refine_diff_density_rms 0.048
_refine_ls_extinction_coef 0.0040(15)
_refine_ls_extinction_expression Fc^*^=kFc[1+0.001xFc^2^\l^3^/sin(2\q)]^-1/4^
_refine_ls_extinction_method SHELXL
_refine_ls_goodness_of_fit_ref 1.035
_refine_ls_hydrogen_treatment mixed
_refine_ls_matrix_type full
_refine_ls_number_parameters 407
_refine_ls_number_reflns 5498
_refine_ls_number_restraints 0
_refine_ls_restrained_S_all 1.035
_refine_ls_R_factor_all 0.1646
_refine_ls_R_factor_gt 0.0666
_refine_ls_shift/su_max 0.000
_refine_ls_shift/su_mean 0.000
_refine_ls_structure_factor_coef Fsqd
_refine_ls_weighting_details 'calc w=1/[\s^2^(Fo^2^)+(0.0980P)^2^+0.1993P] where P=(Fo^2^+2Fc^2^)/3'
_refine_ls_weighting_scheme calc
_refine_ls_wR_factor_gt 0.1738
_refine_ls_wR_factor_ref 0.2755
_reflns_number_gt 2498
_reflns_number_total 5498
_reflns_threshold_expression >2sigma(I)
_cod_data_source_file ja808606d_si_003.cif
_cod_data_source_block 061001h
_cod_original_cell_volume 3174.6(19)
_cod_original_sg_symbol_H-M P2(1)/c
_cod_database_code 4104162

loop_
_symmetry_equiv_pos_as_xyz
'x, y, z'
'-x, y+1/2, -z+1/2'
'-x, -y, -z'
'x, -y-1/2, z-1/2'

loop_
_atom_site_label
_atom_site_type_symbol
_atom_site_fract_x
_atom_site_fract_y
_atom_site_fract_z
_atom_site_U_iso_or_equiv
_atom_site_adp_type
_atom_site_occupancy
_atom_site_symmetry_multiplicity
_atom_site_calc_flag
_atom_site_refinement_flags
N1 N 0.4702(3) 0.36064(16) -0.0853(3) 0.0478(9) Uani 1 1 d .
N2 N 0.3599(3) 0.22820(16) 0.0031(3) 0.0514(10) Uani 1 1 d .
N3 N 0.6342(3) 0.48737(17) -0.0752(4) 0.0651(12) Uani 1 1 d .
N4 N 0.9246(3) 0.33513(15) 1.3134(3) 0.0498(10) Uani 1 1 d .
C1 C 0.5355(4) 0.40470(18) -0.0325(4) 0.0466(11) Uani 1 1 d .
C2 C 0.5820(3) 0.40874(17) 0.0954(4) 0.0457(11) Uani 1 1 d .
H2 H 0.6266 0.4402 0.1282 0.055 Uiso 1 1 calc R
C3 C 0.5624(3) 0.36611(17) 0.1752(4) 0.0417(11) Uani 1 1 d .
C4 C 0.4957(3) 0.32031(18) 0.1195(4) 0.0443(11) Uani 1 1 d .
H4 H 0.4804 0.2905 0.1691 0.053 Uiso 1 1 calc R
C5 C 0.4519(3) 0.31861(18) -0.0095(4) 0.0441(11) Uani 1 1 d .
C6 C 0.3794(3) 0.27054(19) -0.0720(4) 0.0445(11) Uani 1 1 d .
C7 C 0.3365(3) 0.2691(2) -0.2001(4) 0.0513(12) Uani 1 1 d .
H7 H 0.3524 0.2984 -0.2502 0.062 Uiso 1 1 calc R
C8 C 0.2697(4) 0.2236(2) -0.2531(5) 0.0613(14) Uani 1 1 d .
H8 H 0.2393 0.2221 -0.3396 0.074 Uiso 1 1 calc R
C9 C 0.2482(4) 0.1805(2) -0.1780(5) 0.0610(13) Uani 1 1 d .
H9 H 0.2031 0.1494 -0.2118 0.073 Uiso 1 1 calc R
C10 C 0.2952(4) 0.1847(2) -0.0512(5) 0.0610(13) Uani 1 1 d .
H10 H 0.2808 0.1554 0.0000 0.073 Uiso 1 1 calc R
C11 C 0.5545(4) 0.44944(19) -0.1209(4) 0.0503(11) Uani 1 1 d .
C12 C 0.4933(4) 0.4515(2) -0.2437(5) 0.0674(14) Uani 1 1 d .
H12 H 0.4375 0.4251 -0.2726 0.081 Uiso 1 1 calc R
C13 C 0.5145(5) 0.4926(3) -0.3235(6) 0.0830(18) Uani 1 1 d .
H13 H 0.4721 0.4951 -0.4062 0.100 Uiso 1 1 calc R
C14 C 0.5983(5) 0.5294(3) -0.2801(6) 0.0791(17) Uani 1 1 d .
H14 H 0.6170 0.5564 -0.3332 0.095 Uiso 1 1 calc R
C15 C 0.6545(5) 0.5259(2) -0.1561(6) 0.0808(17) Uani 1 1 d .
H15 H 0.7105 0.5521 -0.1262 0.097 Uiso 1 1 calc R
C16 C 0.6092(3) 0.36887(16) 0.3124(4) 0.0412(10) Uani 1 1 d .
C17 C 0.5556(3) 0.34489(18) 0.3925(4) 0.0499(12) Uani 1 1 d .
H17 H 0.4898 0.3272 0.3583 0.060 Uiso 1 1 calc R
C18 C 0.5971(3) 0.34672(18) 0.5200(4) 0.0482(11) Uani 1 1 d .
H18 H 0.5584 0.3306 0.5703 0.058 Uiso 1 1 calc R
C19 C 0.6951(3) 0.37181(16) 0.5764(4) 0.0410(10) Uani 1 1 d .
C20 C 0.7476(4) 0.39683(18) 0.4973(4) 0.0498(11) Uani 1 1 d .
H20 H 0.8130 0.4148 0.5321 0.060 Uiso 1 1 calc R
C21 C 0.7059(3) 0.39590(18) 0.3687(4) 0.0492(11) Uani 1 1 d .
H21 H 0.7432 0.4137 0.3188 0.059 Uiso 1 1 calc R
C22 C 0.7448(3) 0.37107(16) 0.7122(4) 0.0442(11) Uani 1 1 d .
H22 H 0.8079 0.3921 0.7408 0.053 Uiso 1 1 calc R
C23 C 0.7113(3) 0.34432(18) 0.7985(4) 0.0474(11) Uani 1 1 d .
H23 H 0.6464 0.3249 0.7711 0.057 Uiso 1 1 calc R
C24 C 0.8660(3) 0.33066(18) 1.1893(4) 0.0427(11) Uani 1 1 d .
C25 C 0.7860(3) 0.29111(19) 1.1322(4) 0.0505(12) Uani 1 1 d .
H25 H 0.7664 0.2611 1.1780 0.061 Uiso 1 1 calc R
C26 C 0.7368(3) 0.29774(18) 1.0063(4) 0.0476(11) Uani 1 1 d .
H26 H 0.6822 0.2719 0.9676 0.057 Uiso 1 1 calc R
C27 C 0.7652(3) 0.34184(17) 0.9332(4) 0.0397(10) Uani 1 1 d .
C28 C 0.8452(3) 0.38086(17) 0.9927(4) 0.0461(11) Uani 1 1 d .
H28 H 0.8651 0.4107 0.9467 0.055 Uiso 1 1 calc R
C29 C 0.8958(3) 0.37577(16) 1.1199(4) 0.0417(10) Uani 1 1 d .
C30 C 0.9779(4) 0.40855(17) 1.2065(4) 0.0474(11) Uani 1 1 d .
C31 C 1.0415(4) 0.45570(19) 1.1955(5) 0.0655(14) Uani 1 1 d .
H31 H 1.0342 0.4727 1.1174 0.079 Uiso 1 1 calc R
C32 C 1.1154(5) 0.4773(2) 1.3003(5) 0.0773(17) Uani 1 1 d .
H32 H 1.1593 0.5084 1.2926 0.093 Uiso 1 1 calc R
C33 C 1.1246(4) 0.4527(2) 1.4184(5) 0.0763(16) Uani 1 1 d .
H33 H 1.1725 0.4688 1.4891 0.092 Uiso 1 1 calc R
C34 C 1.0646(4) 0.4055(2) 1.4313(5) 0.0627(14) Uani 1 1 d .
H34 H 1.0723 0.3887 1.5098 0.075 Uiso 1 1 calc R
C35 C 0.9917(4) 0.38295(18) 1.3251(4) 0.0487(11) Uani 1 1 d .
C36 C 0.9207(4) 0.2961(2) 1.4157(4) 0.0576(13) Uani 1 1 d .
H36A H 0.8539 0.2748 1.3917 0.069 Uiso 1 1 calc R
H36B H 0.9218 0.3197 1.4887 0.069 Uiso 1 1 calc R
C37 C 1.0109(4) 0.2521(2) 1.4517(4) 0.0554(12) Uani 1 1 d .
H37A H 1.0776 0.2733 1.4804 0.067 Uiso 1 1 calc R
H37B H 1.0030 0.2285 1.5213 0.067 Uiso 1 1 calc R
C38 C 1.0163(4) 0.21158(19) 1.3465(5) 0.0584(13) Uani 1 1 d .
H38A H 1.0340 0.2345 1.2817 0.070 Uiso 1 1 calc R
H38B H 0.9467 0.1943 1.3102 0.070 Uiso 1 1 calc R
C39 C 1.0971(4) 0.1625(2) 1.3874(5) 0.0614(14) Uani 1 1 d .
H39A H 1.1666 0.1797 1.4242 0.074 Uiso 1 1 calc R
H39B H 1.0791 0.1394 1.4519 0.074 Uiso 1 1 calc R
C40 C 1.1029(5) 0.1222(2) 1.2822(6) 0.0873(18) Uani 1 1 d .
H40A H 1.1207 0.1456 1.2180 0.105 Uiso 1 1 calc R
H40B H 1.0329 0.1055 1.2453 0.105 Uiso 1 1 calc R
C41 C 1.1820(5) 0.0723(3) 1.3183(7) 0.110(2) Uani 1 1 d .
H41A H 1.2522 0.0881 1.3530 0.165 Uiso 1 1 calc R
H41B H 1.1802 0.0493 1.2453 0.165 Uiso 1 1 calc R
H41C H 1.1640 0.0479 1.3797 0.165 Uiso 1 1 calc R

loop_
_atom_site_aniso_label
_atom_site_aniso_U_11
_atom_site_aniso_U_22
_atom_site_aniso_U_33
_atom_site_aniso_U_23
_atom_site_aniso_U_13
_atom_site_aniso_U_12
N1 0.049(2) 0.056(2) 0.037(2) 0.0039(19) 0.0097(18) 0.0049(18)
N2 0.057(2) 0.061(2) 0.035(2) -0.0043(19) 0.0110(19) -0.004(2)
N3 0.074(3) 0.054(2) 0.066(3) 0.010(2) 0.020(2) -0.001(2)
N4 0.056(2) 0.054(2) 0.034(2) 0.0080(18) 0.0061(19) -0.0022(19)
C1 0.053(3) 0.048(3) 0.039(3) 0.008(2) 0.013(2) 0.009(2)
C2 0.049(3) 0.046(2) 0.040(3) -0.001(2) 0.010(2) -0.002(2)
C3 0.044(2) 0.046(2) 0.034(3) 0.001(2) 0.010(2) 0.002(2)
C4 0.050(3) 0.047(2) 0.032(3) 0.002(2) 0.004(2) -0.002(2)
C5 0.046(3) 0.052(3) 0.032(3) -0.001(2) 0.008(2) 0.006(2)
C6 0.040(2) 0.056(3) 0.035(3) -0.006(2) 0.007(2) 0.004(2)
C7 0.053(3) 0.064(3) 0.033(3) -0.004(2) 0.006(2) -0.002(2)
C8 0.049(3) 0.085(4) 0.041(3) -0.007(3) -0.002(2) 0.002(3)
C9 0.052(3) 0.074(3) 0.053(4) -0.011(3) 0.008(3) -0.013(3)
C10 0.058(3) 0.076(3) 0.046(3) -0.005(3) 0.010(3) -0.011(3)
C11 0.062(3) 0.049(3) 0.042(3) 0.005(2) 0.017(2) 0.012(2)
C12 0.083(4) 0.073(3) 0.045(4) 0.011(3) 0.016(3) 0.003(3)
C13 0.101(5) 0.095(4) 0.056(4) 0.024(3) 0.028(4) 0.012(4)
C14 0.090(5) 0.080(4) 0.074(5) 0.031(3) 0.035(4) 0.020(3)
C15 0.089(4) 0.071(4) 0.086(5) 0.023(3) 0.031(4) 0.001(3)
C16 0.041(2) 0.045(2) 0.036(3) 0.000(2) 0.007(2) 0.0003(19)
C17 0.047(3) 0.060(3) 0.036(3) 0.002(2) 0.001(2) -0.009(2)
C18 0.053(3) 0.057(3) 0.034(3) 0.003(2) 0.011(2) -0.006(2)
C19 0.046(3) 0.040(2) 0.032(3) -0.0050(19) 0.004(2) 0.0016(19)
C20 0.047(3) 0.052(3) 0.045(3) -0.008(2) 0.005(2) -0.008(2)
C21 0.054(3) 0.052(3) 0.040(3) -0.002(2) 0.011(2) -0.007(2)
C22 0.050(3) 0.042(2) 0.035(3) 0.000(2) 0.003(2) -0.001(2)
C23 0.044(3) 0.050(3) 0.040(3) 0.000(2) -0.001(2) 0.000(2)
C24 0.042(2) 0.050(3) 0.032(3) 0.001(2) 0.005(2) 0.004(2)
C25 0.050(3) 0.054(3) 0.046(3) 0.005(2) 0.011(2) -0.003(2)
C26 0.044(3) 0.056(3) 0.038(3) 0.000(2) 0.004(2) -0.004(2)
C27 0.040(2) 0.046(2) 0.030(3) -0.001(2) 0.004(2) 0.0039(19)
C28 0.056(3) 0.039(2) 0.039(3) 0.004(2) 0.007(2) 0.000(2)
C29 0.050(3) 0.038(2) 0.035(3) 0.001(2) 0.008(2) 0.0018(19)
C30 0.058(3) 0.042(2) 0.037(3) -0.003(2) 0.006(2) 0.003(2)
C31 0.091(4) 0.049(3) 0.045(3) 0.001(2) 0.001(3) -0.009(3)
C32 0.105(4) 0.050(3) 0.059(4) -0.001(3) -0.004(3) -0.018(3)
C33 0.096(4) 0.063(3) 0.051(4) -0.004(3) -0.008(3) -0.010(3)
C34 0.081(4) 0.064(3) 0.033(3) -0.001(2) 0.000(3) 0.000(3)
C35 0.055(3) 0.050(3) 0.037(3) 0.001(2) 0.006(2) 0.004(2)
C36 0.065(3) 0.065(3) 0.045(3) 0.013(2) 0.019(3) 0.003(2)
C37 0.058(3) 0.059(3) 0.043(3) 0.015(2) 0.004(2) -0.001(2)
C38 0.053(3) 0.063(3) 0.053(3) 0.005(3) 0.005(3) -0.004(2)
C39 0.056(3) 0.072(3) 0.053(3) 0.004(3) 0.010(3) -0.006(2)
C40 0.084(4) 0.094(4) 0.075(5) -0.016(3) 0.009(3) 0.001(3)
C41 0.102(5) 0.095(5) 0.125(6) -0.025(4) 0.019(4) 0.024(4)

loop_
_atom_type_symbol
_atom_type_description
_atom_type_scat_dispersion_real
_atom_type_scat_dispersion_imag
_atom_type_scat_source
C C 0.0033 0.0016 'International Tables Vol C Tables 4.2.6.8 and 6.1.1.4'
H H 0.0000 0.0000 'International Tables Vol C Tables 4.2.6.8 and 6.1.1.4'
N N 0.0061 0.0033 'International Tables Vol C Tables 4.2.6.8 and 6.1.1.4'

loop_
_geom_angle_atom_site_label_1
_geom_angle_atom_site_label_2
_geom_angle_atom_site_label_3
_geom_angle
C1 N1 C5 117.7(4)
C10 N2 C6 117.3(4)
C15 N3 C11 116.7(5)
C24 N4 C35 108.1(3)
C24 N4 C36 127.1(4)
C35 N4 C36 124.7(4)
N1 C1 C2 122.7(4)
N1 C1 C11 115.4(4)
C2 C1 C11 121.9(4)
C1 C2 C3 120.3(4)
C1 C2 H2 119.9
C3 C2 H2 119.9
C2 C3 C4 116.6(4)
C2 C3 C16 122.2(4)
C4 C3 C16 121.2(4)
C5 C4 C3 120.4(4)
C5 C4 H4 119.8
C3 C4 H4 119.8
N1 C5 C4 122.3(4)
N1 C5 C6 115.9(4)
C4 C5 C6 121.8(4)
N2 C6 C7 122.1(4)
N2 C6 C5 116.4(4)
C7 C6 C5 121.4(4)
C6 C7 C8 119.0(4)
C6 C7 H7 120.5
C8 C7 H7 120.5
C9 C8 C7 119.5(5)
C9 C8 H8 120.2
C7 C8 H8 120.2
C8 C9 C10 117.9(5)
C8 C9 H9 121.0
C10 C9 H9 121.0
N2 C10 C9 124.0(5)
N2 C10 H10 118.0
C9 C10 H10 118.0
N3 C11 C12 121.9(4)
N3 C11 C1 116.7(4)
C12 C11 C1 121.4(5)
C13 C12 C11 119.9(5)
C13 C12 H12 120.1
C11 C12 H12 120.1
C14 C13 C12 118.9(6)
C14 C13 H13 120.5
C12 C13 H13 120.5
C13 C14 C15 118.2(5)
C13 C14 H14 120.9
C15 C14 H14 120.9
N3 C15 C14 124.3(6)
N3 C15 H15 117.9
C14 C15 H15 117.9
C21 C16 C17 116.6(4)
C21 C16 C3 122.9(4)
C17 C16 C3 120.5(4)
C18 C17 C16 121.8(4)
C18 C17 H17 119.1
C16 C17 H17 119.1
C17 C18 C19 121.8(4)
C17 C18 H18 119.1
C19 C18 H18 119.1
C18 C19 C20 116.6(4)
C18 C19 C22 123.1(4)
C20 C19 C22 120.2(4)
C21 C20 C19 122.1(4)
C21 C20 H20 119.0
C19 C20 H20 119.0
C20 C21 C16 121.1(4)
C20 C21 H21 119.5
C16 C21 H21 119.5
C23 C22 C19 128.0(4)
C23 C22 H22 116.0
C19 C22 H22 116.0
C22 C23 C27 126.9(4)
C22 C23 H23 116.5
C27 C23 H23 116.5
N4 C24 C25 129.6(4)
N4 C24 C29 109.5(4)
C25 C24 C29 120.9(4)
C26 C25 C24 118.0(4)
C26 C25 H25 121.0
C24 C25 H25 121.0
C25 C26 C27 122.8(4)
C25 C26 H26 118.6
C27 C26 H26 118.6
C28 C27 C26 118.0(4)
C28 C27 C23 122.8(4)
C26 C27 C23 119.2(4)
C29 C28 C27 120.7(4)
C29 C28 H28 119.7
C27 C28 H28 119.7
C28 C29 C24 119.7(4)
C28 C29 C30 133.8(4)
C24 C29 C30 106.5(4)
C31 C30 C35 118.9(4)
C31 C30 C29 134.4(4)
C35 C30 C29 106.6(4)
C32 C31 C30 119.9(5)
C32 C31 H31 120.0
C30 C31 H31 120.0
C31 C32 C33 120.2(5)
C31 C32 H32 119.9
C33 C32 H32 119.9
C34 C33 C32 121.0(5)
C34 C33 H33 119.5
C32 C33 H33 119.5
C33 C34 C35 118.7(5)
C33 C34 H34 120.7
C35 C34 H34 120.7
N4 C35 C34 129.5(4)
N4 C35 C30 109.2(4)
C34 C35 C30 121.2(4)
N4 C36 C37 114.3(4)
N4 C36 H36A 108.7
C37 C36 H36A 108.7
N4 C36 H36B 108.7
C37 C36 H36B 108.7
H36A C36 H36B 107.6
C38 C37 C36 113.9(4)
C38 C37 H37A 108.8
C36 C37 H37A 108.8
C38 C37 H37B 108.8
C36 C37 H37B 108.8
H37A C37 H37B 107.7
C37 C38 C39 113.6(4)
C37 C38 H38A 108.8
C39 C38 H38A 108.8
C37 C38 H38B 108.8
C39 C38 H38B 108.8
H38A C38 H38B 107.7
C40 C39 C38 113.6(5)
C40 C39 H39A 108.8
C38 C39 H39A 108.8
C40 C39 H39B 108.8
C38 C39 H39B 108.8
H39A C39 H39B 107.7
C39 C40 C41 115.6(5)
C39 C40 H40A 108.4
C41 C40 H40A 108.4
C39 C40 H40B 108.4
C41 C40 H40B 108.4
H40A C40 H40B 107.4
C40 C41 H41A 109.5
C40 C41 H41B 109.5
H41A C41 H41B 109.5
C40 C41 H41C 109.5
H41A C41 H41C 109.5
H41B C41 H41C 109.5

loop_
_geom_bond_atom_site_label_1
_geom_bond_atom_site_label_2
_geom_bond_distance
N1 C1 1.339(5)
N1 C5 1.339(5)
N2 C10 1.330(5)
N2 C6 1.345(5)
N3 C15 1.335(6)
N3 C11 1.339(6)
N4 C24 1.378(5)
N4 C35 1.381(5)
N4 C36 1.453(5)
C1 C2 1.381(6)
C1 C11 1.483(6)
C2 C3 1.386(5)
C2 H2 0.9300
C3 C4 1.386(5)
C3 C16 1.474(6)
C4 C5 1.385(6)
C4 H4 0.9300
C5 C6 1.484(6)
C6 C7 1.374(6)
C7 C8 1.375(6)
C7 H7 0.9300
C8 C9 1.366(6)
C8 H8 0.9300
C9 C10 1.372(6)
C9 H9 0.9300
C10 H10 0.9300
C11 C12 1.373(7)
C12 C13 1.369(7)
C12 H12 0.9300
C13 C14 1.357(7)
C13 H13 0.9300
C14 C15 1.367(8)
C14 H14 0.9300
C15 H15 0.9300
C16 C21 1.388(6)
C16 C17 1.393(6)
C17 C18 1.366(6)
C17 H17 0.9300
C18 C19 1.382(6)
C18 H18 0.9300
C19 C20 1.384(6)
C19 C22 1.464(6)
C20 C21 1.377(6)
C20 H20 0.9300
C21 H21 0.9300
C22 C23 1.313(5)
C22 H22 0.9300
C23 C27 1.463(6)
C23 H23 0.9300
C24 C25 1.390(6)
C24 C29 1.404(5)
C25 C26 1.373(6)
C25 H25 0.9300
C26 C27 1.405(5)
C26 H26 0.9300
C27 C28 1.389(6)
C28 C29 1.384(6)
C28 H28 0.9300
C29 C30 1.432(6)
C30 C31 1.383(6)
C30 C35 1.405(6)
C31 C32 1.377(7)
C31 H31 0.9300
C32 C33 1.400(7)
C32 H32 0.9300
C33 C34 1.361(6)
C33 H33 0.9300
C34 C35 1.388(6)
C34 H34 0.9300
C36 C37 1.513(6)
C36 H36A 0.9700
C36 H36B 0.9700
C37 C38 1.505(6)
C37 H37A 0.9700
C37 H37B 0.9700
C38 C39 1.516(6)
C38 H38A 0.9700
C38 H38B 0.9700
C39 C40 1.504(7)
C39 H39A 0.9700
C39 H39B 0.9700
C40 C41 1.512(8)
C40 H40A 0.9700
C40 H40B 0.9700
C41 H41A 0.9600
C41 H41B 0.9600
C41 H41C 0.9600

loop_
_geom_torsion_atom_site_label_1
_geom_torsion_atom_site_label_2
_geom_torsion_atom_site_label_3
_geom_torsion_atom_site_label_4
_geom_torsion
C5 N1 C1 C2 -1.3(6)
C5 N1 C1 C11 179.0(3)
N1 C1 C2 C3 0.3(6)
C11 C1 C2 C3 180.0(4)
C1 C2 C3 C4 0.5(6)
C1 C2 C3 C16 -179.3(4)
C2 C3 C4 C5 -0.3(6)
C16 C3 C4 C5 179.5(4)
C1 N1 C5 C4 1.6(6)
C1 N1 C5 C6 -179.8(3)
C3 C4 C5 N1 -0.8(6)
C3 C4 C5 C6 -179.4(4)
C10 N2 C6 C7 -1.3(6)
C10 N2 C6 C5 180.0(4)
N1 C5 C6 N2 -179.7(3)
C4 C5 C6 N2 -1.0(6)
N1 C5 C6 C7 1.6(6)
C4 C5 C6 C7 -179.7(4)
N2 C6 C7 C8 1.5(6)
C5 C6 C7 C8 -179.9(4)
C6 C7 C8 C9 -0.7(7)
C7 C8 C9 C10 -0.1(7)
C6 N2 C10 C9 0.4(7)
C8 C9 C10 N2 0.3(7)
C15 N3 C11 C12 -2.7(7)
C15 N3 C11 C1 177.0(4)
N1 C1 C11 N3 -167.5(4)
C2 C1 C11 N3 12.8(6)
N1 C1 C11 C12 12.2(6)
C2 C1 C11 C12 -167.4(4)
N3 C11 C12 C13 1.2(7)
C1 C11 C12 C13 -178.5(4)
C11 C12 C13 C14 2.0(8)
C12 C13 C14 C15 -3.5(8)
C11 N3 C15 C14 1.2(8)
C13 C14 C15 N3 1.9(9)
C2 C3 C16 C21 -28.7(6)
C4 C3 C16 C21 151.5(4)
C2 C3 C16 C17 150.0(4)
C4 C3 C16 C17 -29.8(6)
C21 C16 C17 C18 -1.4(6)
C3 C16 C17 C18 179.9(4)
C16 C17 C18 C19 -0.8(7)
C17 C18 C19 C20 2.1(6)
C17 C18 C19 C22 -175.9(4)
C18 C19 C20 C21 -1.3(6)
C22 C19 C20 C21 176.8(4)
C19 C20 C21 C16 -0.8(7)
C17 C16 C21 C20 2.2(6)
C3 C16 C21 C20 -179.1(4)
C18 C19 C22 C23 5.3(7)
C20 C19 C22 C23 -172.6(4)
C19 C22 C23 C27 176.8(4)
C35 N4 C24 C25 -177.6(4)
C36 N4 C24 C25 4.1(7)
C35 N4 C24 C29 0.3(5)
C36 N4 C24 C29 -178.0(4)
N4 C24 C25 C26 177.4(4)
C29 C24 C25 C26 -0.4(6)
C24 C25 C26 C27 1.2(6)
C25 C26 C27 C28 -1.3(6)
C25 C26 C27 C23 177.6(4)
C22 C23 C27 C28 18.2(7)
C22 C23 C27 C26 -160.7(4)
C26 C27 C28 C29 0.6(6)
C23 C27 C28 C29 -178.3(4)
C27 C28 C29 C24 0.1(6)
C27 C28 C29 C30 -179.1(4)
N4 C24 C29 C28 -178.4(4)
C25 C24 C29 C28 -0.3(6)
N4 C24 C29 C30 1.0(4)
C25 C24 C29 C30 179.1(4)
C28 C29 C30 C31 -3.8(9)
C24 C29 C30 C31 176.9(5)
C28 C29 C30 C35 177.4(4)
C24 C29 C30 C35 -1.9(4)
C35 C30 C31 C32 -1.1(7)
C29 C30 C31 C32 -179.8(5)
C30 C31 C32 C33 -1.6(8)
C31 C32 C33 C34 3.0(8)
C32 C33 C34 C35 -1.6(8)
C24 N4 C35 C34 179.1(4)
C36 N4 C35 C34 -2.5(7)
C24 N4 C35 C30 -1.5(5)
C36 N4 C35 C30 176.8(4)
C33 C34 C35 N4 178.1(4)
C33 C34 C35 C30 -1.2(7)
C31 C30 C35 N4 -176.9(4)
C29 C30 C35 N4 2.1(5)
C31 C30 C35 C34 2.5(6)
C29 C30 C35 C34 -178.5(4)
C24 N4 C36 C37 101.0(5)
C35 N4 C36 C37 -77.0(5)
N4 C36 C37 C38 -59.7(5)
C36 C37 C38 C39 -172.2(4)
C37 C38 C39 C40 -179.7(4)
C38 C39 C40 C41 -179.7(5)

loop_
_cod_related_entry_id
_cod_related_entry_database
_cod_related_entry_code
1 ChemSpider 30660161
